data_7251673
loop_
_publ_author_name
'Elgahami, Hanen'
'Ben Brahim, Khawla'
'Hajlaoui, Sondes'
'Alamri, Mona A.'
'Corbel, Gwena\"el'
'Oueslati, Abderrazek'

_publ_section_title
;
 Synthesis and zero-dimensional structure of a new lead-free
 organic--inorganic[(C2H5)4N]3Bi2I9 compound: a promising material for
 optoelectronic devices
;
_journal_issue 12
_journal_name_full 'RSC Advances'
_journal_page_first 10785
_journal_page_last 10797
_journal_paper_doi 10.1039/D5RA09365A
_journal_volume 16
_journal_year 2026
_chemical_formula_sum 'C24 H60 Bi2 I9 N3'
_chemical_formula_weight 1950.81
_space_group_crystal_system triclinic
_space_group_IT_number 1
_space_group_name_Hall 'P 1'
_space_group_name_H-M_alt 'P 1'
_atom_sites_solution_hydrogens geom
_audit_creation_method SHELXL-2019/3
_audit_update_record
;
2025-11-07 deposited with the CCDC.	2026-02-16 downloaded from the CCDC.
;
_cell_angle_alpha 88.894(2)
_cell_angle_beta 64.7020(10)
_cell_angle_gamma 61.4790(10)
_cell_formula_units_Z 1
_cell_length_a 11.1244(4)
_cell_length_b 11.1286(4)
_cell_length_c 12.4964(5)
_cell_measurement_temperature 296(2)
_cell_volume 1195.24(8)
_computing_structure_refinement 'SHELXL-2019/2 (Sheldrick, 2019)'
_diffrn_ambient_temperature 296(2)
_diffrn_measured_fraction_theta_full 0.998
_diffrn_measured_fraction_theta_max 0.998
_diffrn_radiation_type MoK\a
_diffrn_radiation_wavelength 0.71073
_diffrn_reflns_av_R_equivalents 0.0333
_diffrn_reflns_av_unetI/netI 0.0516
_diffrn_reflns_Laue_measured_fraction_full 0.998
_diffrn_reflns_Laue_measured_fraction_max 0.998
_diffrn_reflns_limit_h_max 10
_diffrn_reflns_limit_h_min -10
_diffrn_reflns_limit_k_max 10
_diffrn_reflns_limit_k_min -10
_diffrn_reflns_limit_l_max 11
_diffrn_reflns_limit_l_min -11
_diffrn_reflns_number 14631
_diffrn_reflns_point_group_measured_fraction_full 0.981
_diffrn_reflns_point_group_measured_fraction_max 0.981
_diffrn_reflns_theta_full 18.847
_diffrn_reflns_theta_max 18.847
_diffrn_reflns_theta_min 2.142
_exptl_absorpt_coefficient_mu 13.181
_exptl_crystal_density_diffrn 2.710
_exptl_crystal_F_000 868
_refine_diff_density_max 0.468
_refine_diff_density_min -0.290
_refine_diff_density_rms 0.069
_refine_ls_abs_structure_details
;
 Flack x determined using 1728 quotients [(I+)-(I-)]/[(I+)+(I-)]
 (Parsons, Flack and Wagner, Acta Cryst. B69 (2013) 249-259).
;
_refine_ls_abs_structure_Flack 0.011(4)
_refine_ls_extinction_method none
_refine_ls_goodness_of_fit_ref 0.822
_refine_ls_hydrogen_treatment constr
_refine_ls_matrix_type full
_refine_ls_number_parameters 353
_refine_ls_number_reflns 3682
_refine_ls_number_restraints 3
_refine_ls_restrained_S_all 0.822
_refine_ls_R_factor_all 0.0170
_refine_ls_R_factor_gt 0.0165
_refine_ls_shift/su_max 0.187
_refine_ls_shift/su_mean 0.042
_refine_ls_structure_factor_coef Fsqd
_refine_ls_weighting_details 'w=1/[\s^2^(Fo^2^)] where P=(Fo^2^+2Fc^2^)/3'
_refine_ls_weighting_scheme calc
_refine_ls_wR_factor_gt 0.0447
_refine_ls_wR_factor_ref 0.0454
_reflns_Friedel_coverage 0.966
_reflns_Friedel_fraction_full 0.964
_reflns_Friedel_fraction_max 0.964
_reflns_number_gt 3626
_reflns_number_total 3682
_reflns_threshold_expression 'I > 2\s(I)'
_cod_data_source_file d5ra09365a1.cif
_cod_data_source_block shelx
_cod_database_code 7251673
_shelx_shelxl_version_number 2019/3
_shelx_space_group_comment
;
The symmetry employed for this shelxl refinement is uniquely defined
by the following loop, which should always be used as a source of
symmetry information in preference to the above space-group names.
They are only intended as comments.
;

loop_
_space_group_symop_operation_xyz
'x, y, z'

loop_
_atom_site_label
_atom_site_type_symbol
_atom_site_fract_x
_atom_site_fract_y
_atom_site_fract_z
_atom_site_U_iso_or_equiv
_atom_site_adp_type
_atom_site_occupancy
_atom_site_site_symmetry_order
_atom_site_calc_flag
_atom_site_refinement_flags_posn
_atom_site_refinement_flags_adp
_atom_site_refinement_flags_occupancy
_atom_site_disorder_assembly
_atom_site_disorder_group
Bi1 Bi 0.62403(6) 0.93683(6) 0.80460(5) 0.03695(19) Uani 1 1 d . . . . .
Bi2 Bi 0.37973(6) 1.07936(6) 1.18818(5) 0.03687(19) Uani 1 1 d . . . . .
I1 I 0.90847(12) 0.93990(11) 0.64533(10) 0.0504(3) Uani 1 1 d . . . . .
I2 I 0.74242(11) 0.83180(11) 1.00701(10) 0.0485(3) Uani 1 1 d . . . . .
I3 I 0.32820(15) 0.90094(14) 1.35697(11) 0.0640(4) Uani 1 1 d . . . . .
I4 I 0.31817(12) 0.93774(12) 1.00694(9) 0.0492(3) Uani 1 1 d . . . . .
I5 I 0.05350(13) 1.31182(13) 1.31024(12) 0.0734(4) Uani 1 1 d . . . . .
I6 I 0.46179(12) 1.24195(11) 0.96853(10) 0.0519(3) Uani 1 1 d . . . . .
I7 I 0.47160(15) 1.20476(13) 1.32171(12) 0.0724(4) Uani 1 1 d . . . . .
I8 I 0.76445(12) 0.64609(11) 0.67053(10) 0.0519(3) Uani 1 1 d . . . . .
I9 I 0.46927(13) 1.06812(12) 0.65853(10) 0.0574(3) Uani 1 1 d . . . . .
N1 N 0.4414(13) 0.5386(12) 0.5861(10) 0.036(3) Uani 1 1 d . . . . .
N2 N 0.9987(13) 0.7639(13) 1.2528(11) 0.034(3) Uani 1 1 d . . . . .
C34 C 0.619(2) 0.523(2) 1.014(2) 0.128(11) Uani 1 1 d . . . . .
H0A H 0.524373 0.562075 1.089904 0.191 Uiso 1 1 calc R U . . .
H0B H 0.656754 0.587056 1.001290 0.191 Uiso 1 1 calc R U . . .
H0C H 0.600424 0.509441 0.948860 0.191 Uiso 1 1 calc R U . . .
C12 C 0.673(2) 0.3380(19) 0.6060(19) 0.072(6) Uani 1 1 d . . . . .
H1 H 0.742423 0.353546 0.537403 0.109 Uiso 1 1 calc R U . . .
H3 H 0.721254 0.239617 0.605406 0.109 Uiso 1 1 calc R U . . .
H20 H 0.648323 0.390516 0.679833 0.109 Uiso 1 1 calc R U . . .
C11 C 0.523(2) 0.3861(18) 0.5988(17) 0.062(5) Uani 1 1 d . . . . .
H19 H 0.450771 0.376207 0.671656 0.074 Uiso 1 1 calc R U . . .
H18 H 0.547259 0.323854 0.529863 0.074 Uiso 1 1 calc R U . . .
C15 C 0.389(2) 0.6346(19) 0.7012(15) 0.061(5) Uani 1 1 d . . . . .
H7 H 0.328474 0.610052 0.770340 0.073 Uiso 1 1 calc R U . . .
H4 H 0.480225 0.616000 0.706611 0.073 Uiso 1 1 calc R U . . .
C16 C 0.296(2) 0.786(2) 0.7119(17) 0.086(7) Uani 1 1 d . . . . .
H5 H 0.340910 0.807812 0.635749 0.129 Uiso 1 1 calc R U . . .
H6 H 0.293138 0.836961 0.774341 0.129 Uiso 1 1 calc R U . . .
H2 H 0.191478 0.810888 0.732639 0.129 Uiso 1 1 calc R U . . .
C17 C 0.3043(18) 0.5664(17) 0.5709(16) 0.055(5) Uani 1 1 d . . . . .
H12 H 0.254097 0.662219 0.562023 0.066 Uiso 1 1 calc R U . . .
H11 H 0.342515 0.504599 0.495664 0.066 Uiso 1 1 calc R U . . .
C18 C 0.184(2) 0.547(2) 0.6715(19) 0.082(7) Uani 1 1 d . . . . .
H9 H 0.223537 0.448705 0.668056 0.122 Uiso 1 1 calc R U . . .
H8 H 0.091739 0.587278 0.662421 0.122 Uiso 1 1 calc R U . . .
H10 H 0.158920 0.593335 0.748486 0.122 Uiso 1 1 calc R U . . .
C13 C 0.5504(18) 0.5653(18) 0.4808(14) 0.049(5) Uani 1 1 d . . . . .
H17 H 0.633191 0.553250 0.496566 0.059 Uiso 1 1 calc R U . . .
H16 H 0.494001 0.662581 0.477222 0.059 Uiso 1 1 calc R U . . .
C14 C 0.623(2) 0.473(2) 0.3581(16) 0.071(6) Uani 1 1 d . . . . .
H14 H 0.693439 0.378013 0.355534 0.107 Uiso 1 1 calc R U . . .
H15 H 0.678696 0.506135 0.295786 0.107 Uiso 1 1 calc R U . . .
H13 H 0.542848 0.475953 0.344679 0.107 Uiso 1 1 calc R U . . .
C26 C 1.225(2) 0.593(2) 1.288(2) 0.077(6) Uani 1 1 d . . . . .
H21 H 1.159255 0.572728 1.355174 0.116 Uiso 1 1 calc R U . . .
H24 H 1.304548 0.589606 1.303260 0.116 Uiso 1 1 calc R U . . .
H25 H 1.272966 0.525421 1.214802 0.116 Uiso 1 1 calc R U . . .
C25 C 1.1321(19) 0.7346(17) 1.2747(17) 0.051(5) Uani 1 1 d . . . . .
H26 H 1.201732 0.753592 1.207725 0.061 Uiso 1 1 calc R U . . .
H27 H 1.090563 0.801616 1.347883 0.061 Uiso 1 1 calc R U . . .
C21 C 0.9335(19) 0.9053(16) 1.2246(14) 0.050(4) Uani 1 1 d . . . . .
H31 H 0.850627 0.920756 1.207559 0.060 Uiso 1 1 calc R U . . .
H28 H 1.014506 0.904643 1.151169 0.060 Uiso 1 1 calc R U . . .
C22 C 0.868(2) 1.0316(19) 1.3269(18) 0.074(6) Uani 1 1 d . . . . .
H22 H 0.792940 1.029956 1.401745 0.111 Uiso 1 1 calc R U . . .
H30 H 0.819861 1.118194 1.304381 0.111 Uiso 1 1 calc R U . . .
H29 H 0.951931 1.024224 1.337439 0.111 Uiso 1 1 calc R U . . .
C28 C 1.179(2) 0.645(2) 1.0285(18) 0.078(7) Uani 1 1 d . . . . .
H40 H 1.147986 0.736072 1.009586 0.117 Uiso 1 1 calc R U . . .
H23 H 1.197139 0.580965 0.965768 0.117 Uiso 1 1 calc R U . . .
H39 H 1.273393 0.611414 1.033749 0.117 Uiso 1 1 calc R U . . .
C27 C 1.0571(19) 0.6570(17) 1.1447(14) 0.052(5) Uani 1 1 d . . . . .
H38 H 1.094772 0.565725 1.164406 0.062 Uiso 1 1 calc R U . . .
H37 H 0.968976 0.676995 1.133259 0.062 Uiso 1 1 calc R U . . .
C23 C 0.8750(16) 0.7548(17) 1.3635(13) 0.044(4) Uani 1 1 d . . . . .
H36 H 0.922467 0.661104 1.377265 0.053 Uiso 1 1 calc R U . . .
H35 H 0.843095 0.820380 1.433780 0.053 Uiso 1 1 calc R U . . .
C24 C 0.732(2) 0.784(2) 1.3578(16) 0.072(6) Uani 1 1 d . . . . .
H33 H 0.666366 0.883738 1.369163 0.108 Uiso 1 1 calc R U . . .
H34 H 0.675946 0.751729 1.420741 0.108 Uiso 1 1 calc R U . . .
H32 H 0.760892 0.736518 1.279870 0.108 Uiso 1 1 calc R U . . .
C38 C 0.908(3) 0.078(3) 0.960(3) 0.129(11) Uani 1 1 d . . . . .
H49 H 0.812033 0.118904 1.035604 0.194 Uiso 1 1 calc R U . . .
H48 H 0.980668 -0.012629 0.963537 0.194 Uiso 1 1 calc R U . . .
H41 H 0.888363 0.068013 0.894302 0.194 Uiso 1 1 calc R U . . .
C37 C 0.977(3) 0.177(3) 0.941(3) 0.150(12) Uani 1 1 d . . . . .
H47 H 0.981065 0.198233 1.013715 0.180 Uiso 1 1 calc R U . . .
H46 H 1.083553 0.125861 0.874799 0.180 Uiso 1 1 calc R U . . .
N3 N 0.8919(13) 0.3092(12) 0.9124(11) 0.034(3) Uani 1 1 d . . . . .
C35 C 0.862(4) 0.298(3) 0.810(3) 0.171(15) Uani 1 1 d . . . . .
H53 H 0.790291 0.390335 0.806569 0.205 Uiso 1 1 calc R U . . .
H52 H 0.815992 0.240355 0.820513 0.205 Uiso 1 1 calc R U . . .
C36 C 1.037(3) 0.222(3) 0.6760(18) 0.126(11) Uani 1 1 d . . . . .
H42 H 1.086264 0.274483 0.669747 0.189 Uiso 1 1 calc R U . . .
H51 H 1.017312 0.222818 0.608031 0.189 Uiso 1 1 calc R U . . .
H50 H 1.102934 0.126819 0.676095 0.189 Uiso 1 1 calc R U . . .
C32 C 1.009(4) 0.407(3) 0.986(3) 0.184(16) Uani 1 1 d . . . . .
H22A H 1.053535 0.465535 0.966784 0.275 Uiso 1 1 calc R U . . .
H22B H 0.920404 0.448441 1.066013 0.275 Uiso 1 1 calc R U . . .
H22C H 1.085409 0.315482 0.985307 0.275 Uiso 1 1 calc R U . . .
C31 C 0.961(3) 0.394(3) 0.897(2) 0.107(8) Uani 1 1 d . . . . .
H23A H 0.887740 0.488213 0.897078 0.128 Uiso 1 1 calc R U . . .
H23B H 1.052179 0.355711 0.816649 0.128 Uiso 1 1 calc R U . . .
C33 C 0.734(3) 0.391(3) 1.019(3) 0.145(12) Uani 1 1 d . . . . .
H44 H 0.690669 0.330503 1.036061 0.174 Uiso 1 1 calc R U . . .
H45 H 0.746673 0.407667 1.088186 0.174 Uiso 1 1 calc R U . . .

loop_
_atom_site_aniso_label
_atom_site_aniso_U_11
_atom_site_aniso_U_22
_atom_site_aniso_U_33
_atom_site_aniso_U_23
_atom_site_aniso_U_13
_atom_site_aniso_U_12
Bi1 0.0390(4) 0.0362(4) 0.0405(4) 0.0121(3) -0.0208(3) -0.0214(3)
Bi2 0.0370(4) 0.0350(4) 0.0419(4) 0.0089(3) -0.0209(3) -0.0191(3)
I1 0.0423(7) 0.0540(7) 0.0575(7) 0.0188(6) -0.0218(6) -0.0286(6)
I2 0.0459(7) 0.0455(7) 0.0535(7) 0.0144(6) -0.0301(6) -0.0178(6)
I3 0.0787(9) 0.0757(9) 0.0671(8) 0.0399(7) -0.0441(7) -0.0531(8)
I4 0.0506(7) 0.0650(8) 0.0514(7) 0.0178(6) -0.0268(6) -0.0413(6)
I5 0.0396(7) 0.0561(9) 0.0903(10) 0.0104(7) -0.0154(7) -0.0143(6)
I6 0.0605(8) 0.0357(7) 0.0602(8) 0.0119(6) -0.0286(6) -0.0255(6)
I7 0.0881(10) 0.0535(8) 0.0986(10) 0.0068(7) -0.0681(9) -0.0317(7)
I8 0.0626(8) 0.0394(7) 0.0584(7) 0.0099(6) -0.0303(6) -0.0284(6)
I9 0.0669(8) 0.0605(8) 0.0643(8) 0.0293(7) -0.0455(7) -0.0348(7)
N1 0.045(8) 0.037(9) 0.037(9) 0.023(7) -0.022(7) -0.027(7)
N2 0.043(8) 0.039(9) 0.041(8) 0.030(7) -0.028(7) -0.030(7)
C34 0.024(13) 0.084(18) 0.17(3) 0.012(17) -0.013(14) 0.017(12)
C12 0.064(14) 0.058(13) 0.105(16) 0.035(12) -0.053(12) -0.028(11)
C11 0.066(13) 0.051(13) 0.077(13) 0.026(10) -0.040(11) -0.032(10)
C15 0.057(12) 0.072(15) 0.057(12) 0.008(11) -0.028(10) -0.034(11)
C16 0.088(15) 0.056(16) 0.081(16) -0.033(12) -0.043(13) -0.010(13)
C17 0.055(12) 0.047(11) 0.081(13) 0.014(10) -0.054(11) -0.020(9)
C18 0.046(11) 0.113(18) 0.113(17) 0.059(14) -0.035(12) -0.063(12)
C13 0.063(12) 0.054(11) 0.062(12) 0.031(10) -0.045(11) -0.039(10)
C14 0.067(13) 0.069(14) 0.061(14) 0.003(12) -0.014(11) -0.038(11)
C26 0.064(14) 0.077(15) 0.106(16) 0.038(13) -0.065(13) -0.027(12)
C25 0.059(11) 0.047(12) 0.080(12) 0.022(10) -0.047(10) -0.039(10)
C21 0.073(12) 0.042(11) 0.058(11) 0.019(10) -0.035(10) -0.042(10)
C22 0.064(13) 0.055(13) 0.089(14) 0.005(11) -0.046(11) -0.013(10)
C28 0.084(16) 0.059(14) 0.081(17) 0.016(12) -0.020(14) -0.046(12)
C27 0.060(12) 0.044(11) 0.046(12) -0.014(9) -0.016(10) -0.031(10)
C23 0.040(10) 0.053(11) 0.037(10) 0.001(8) -0.015(9) -0.025(9)
C24 0.068(14) 0.078(14) 0.078(15) 0.001(11) -0.034(12) -0.043(11)
C38 0.14(2) 0.092(18) 0.28(4) 0.13(2) -0.16(2) -0.101(18)
C37 0.15(2) 0.16(3) 0.24(4) 0.13(3) -0.16(3) -0.10(2)
N3 0.030(8) 0.034(8) 0.059(9) 0.025(7) -0.032(8) -0.021(7)
C35 0.27(4) 0.18(3) 0.24(4) 0.11(3) -0.23(4) -0.15(3)
C36 0.085(18) 0.13(2) 0.042(14) -0.039(15) 0.013(13) -0.005(15)
C32 0.30(4) 0.15(3) 0.31(4) 0.11(3) -0.26(4) -0.17(3)
C31 0.084(17) 0.13(2) 0.112(19) -0.009(17) -0.054(16) -0.056(17)
C33 0.062(18) 0.16(3) 0.14(3) 0.01(2) -0.027(18) -0.03(2)

loop_
_atom_type_symbol
_atom_type_description
_atom_type_scat_dispersion_real
_atom_type_scat_dispersion_imag
_atom_type_scat_source
C C 0.0033 0.0016 'International Tables Vol C Tables 4.2.6.8 and 6.1.1.4'
H H 0.0000 0.0000 'International Tables Vol C Tables 4.2.6.8 and 6.1.1.4'
N N 0.0061 0.0033 'International Tables Vol C Tables 4.2.6.8 and 6.1.1.4'
I I -0.4742 1.8119 'International Tables Vol C Tables 4.2.6.8 and 6.1.1.4'
Bi Bi -4.1077 10.2566 'International Tables Vol C Tables 4.2.6.8 and 6.1.1.4'

loop_
_geom_angle_atom_site_label_1
_geom_angle_atom_site_label_2
_geom_angle_atom_site_label_3
_geom_angle
_geom_angle_site_symmetry_1
_geom_angle_site_symmetry_3
_geom_angle_publ_flag
I9 Bi1 I1 94.29(4) . . ?
I9 Bi1 I8 93.47(3) . . ?
I1 Bi1 I8 91.09(3) . . ?
I9 Bi1 I6 89.28(3) . . ?
I1 Bi1 I6 92.40(3) . . ?
I8 Bi1 I6 175.38(4) . . ?
I9 Bi1 I4 91.56(3) . . ?
I1 Bi1 I4 173.16(4) . . ?
I8 Bi1 I4 92.10(3) . . ?
I6 Bi1 I4 84.12(3) . . ?
I9 Bi1 I2 170.27(4) . . ?
I1 Bi1 I2 91.81(3) . . ?
I8 Bi1 I2 93.99(3) . . ?
I6 Bi1 I2 82.89(3) . . ?
I4 Bi1 I2 81.94(3) . . ?
I3 Bi2 I5 94.68(4) . . ?
I3 Bi2 I7 94.53(4) . . ?
I5 Bi2 I7 93.35(4) . . ?
I3 Bi2 I4 91.29(3) . . ?
I5 Bi2 I4 91.53(4) . . ?
I7 Bi2 I4 172.08(4) . . ?
I3 Bi2 I2 93.11(4) . . ?
I5 Bi2 I2 169.88(4) . . ?
I7 Bi2 I2 92.46(4) . . ?
I4 Bi2 I2 81.84(3) . . ?
I3 Bi2 I6 172.18(4) . . ?
I5 Bi2 I6 90.35(4) . . ?
I7 Bi2 I6 91.14(4) . . ?
I4 Bi2 I6 82.58(3) . . ?
I2 Bi2 I6 81.26(3) . . ?
Bi1 I2 Bi2 80.25(3) . . ?
Bi2 I4 Bi1 81.19(3) . . ?
Bi1 I6 Bi2 81.27(3) . . ?
C13 N1 C17 110.7(11) . . ?
C13 N1 C15 107.8(12) . . ?
C17 N1 C15 110.6(12) . . ?
C13 N1 C11 111.6(12) . . ?
C17 N1 C11 108.6(11) . . ?
C15 N1 C11 107.6(12) . . ?
C21 N2 C27 107.7(12) . . ?
C21 N2 C25 109.6(11) . . ?
C27 N2 C25 109.3(12) . . ?
C21 N2 C23 111.3(12) . . ?
C27 N2 C23 109.1(11) . . ?
C25 N2 C23 109.9(11) . . ?
C33 C34 H0A 109.4 . . ?
C33 C34 H0B 109.4 . . ?
H0A C34 H0B 109.5 . . ?
C33 C34 H0C 109.6 . . ?
H0A C34 H0C 109.5 . . ?
H0B C34 H0C 109.5 . . ?
C11 C12 H1 109.5 . . ?
C11 C12 H3 109.5 . . ?
H1 C12 H3 109.5 . . ?
C11 C12 H20 109.4 . . ?
H1 C12 H20 109.5 . . ?
H3 C12 H20 109.5 . . ?
C12 C11 N1 115.0(13) . . ?
C12 C11 H19 108.6 . . ?
N1 C11 H19 108.5 . . ?
C12 C11 H18 108.5 . . ?
N1 C11 H18 108.6 . . ?
H19 C11 H18 107.5 . . ?
C16 C15 N1 116.1(15) . . ?
C16 C15 H7 108.3 . . ?
N1 C15 H7 108.3 . . ?
C16 C15 H4 108.2 . . ?
N1 C15 H4 108.3 . . ?
H7 C15 H4 107.4 . . ?
C15 C16 H5 109.5 . . ?
C15 C16 H6 109.5 . . ?
H5 C16 H6 109.5 . . ?
C15 C16 H2 109.4 . . ?
H5 C16 H2 109.5 . . ?
H6 C16 H2 109.5 . . ?
C18 C17 N1 116.2(14) . . ?
C18 C17 H12 108.2 . . ?
N1 C17 H12 108.2 . . ?
C18 C17 H11 108.2 . . ?
N1 C17 H11 108.3 . . ?
H12 C17 H11 107.4 . . ?
C17 C18 H9 109.5 . . ?
C17 C18 H8 109.5 . . ?
H9 C18 H8 109.5 . . ?
C17 C18 H10 109.5 . . ?
H9 C18 H10 109.5 . . ?
H8 C18 H10 109.5 . . ?
N1 C13 C14 115.6(14) . . ?
N1 C13 H17 108.4 . . ?
C14 C13 H17 108.4 . . ?
N1 C13 H16 108.4 . . ?
C14 C13 H16 108.3 . . ?
H17 C13 H16 107.4 . . ?
C13 C14 H14 109.4 . . ?
C13 C14 H15 109.5 . . ?
H14 C14 H15 109.5 . . ?
C13 C14 H13 109.5 . . ?
H14 C14 H13 109.5 . . ?
H15 C14 H13 109.5 . . ?
C25 C26 H21 109.5 . . ?
C25 C26 H24 109.5 . . ?
H21 C26 H24 109.5 . . ?
C25 C26 H25 109.5 . . ?
H21 C26 H25 109.5 . . ?
H24 C26 H25 109.5 . . ?
C26 C25 N2 118.0(13) . . ?
C26 C25 H26 107.8 . . ?
N2 C25 H26 107.8 . . ?
C26 C25 H27 107.8 . . ?
N2 C25 H27 107.8 . . ?
H26 C25 H27 107.1 . . ?
N2 C21 C22 115.3(13) . . ?
N2 C21 H31 108.4 . . ?
C22 C21 H31 108.5 . . ?
N2 C21 H28 108.5 . . ?
C22 C21 H28 108.4 . . ?
H31 C21 H28 107.5 . . ?
C21 C22 H22 109.5 . . ?
C21 C22 H30 109.4 . . ?
H22 C22 H30 109.5 . . ?
C21 C22 H29 109.5 . . ?
H22 C22 H29 109.5 . . ?
H30 C22 H29 109.5 . . ?
C27 C28 H40 109.5 . . ?
C27 C28 H23 109.5 . . ?
H40 C28 H23 109.5 . . ?
C27 C28 H39 109.5 . . ?
H40 C28 H39 109.5 . . ?
H23 C28 H39 109.5 . . ?
C28 C27 N2 118.3(14) . . ?
C28 C27 H38 107.8 . . ?
N2 C27 H38 107.7 . . ?
C28 C27 H37 107.7 . . ?
N2 C27 H37 107.7 . . ?
H38 C27 H37 107.1 . . ?
C24 C23 N2 116.9(13) . . ?
C24 C23 H36 108.1 . . ?
N2 C23 H36 108.1 . . ?
C24 C23 H35 108.1 . . ?
N2 C23 H35 108.1 . . ?
H36 C23 H35 107.3 . . ?
C23 C24 H33 109.5 . . ?
C23 C24 H34 109.4 . . ?
H33 C24 H34 109.5 . . ?
C23 C24 H32 109.6 . . ?
H33 C24 H32 109.5 . . ?
H34 C24 H32 109.5 . . ?
C37 C38 H49 109.4 . . ?
C37 C38 H48 109.6 . . ?
H49 C38 H48 109.5 . . ?
C37 C38 H41 109.4 . . ?
H49 C38 H41 109.5 . . ?
H48 C38 H41 109.5 . . ?
N3 C37 C38 115.2(17) . . ?
N3 C37 H47 108.4 . . ?
C38 C37 H47 108.5 . . ?
N3 C37 H46 108.5 . . ?
C38 C37 H46 108.4 . . ?
H47 C37 H46 107.5 . . ?
C31 N3 C37 112.0(15) . . ?
C31 N3 C35 110.2(18) . . ?
C37 N3 C35 116.0(19) . . ?
C31 N3 C33 106.6(18) . . ?
C37 N3 C33 107(2) . . ?
C35 N3 C33 104.0(19) . . ?
N3 C35 C36 109(2) . . ?
N3 C35 H53 109.9 . . ?
C36 C35 H53 110.0 . . ?
N3 C35 H52 109.9 . . ?
C36 C35 H52 109.9 . . ?
H53 C35 H52 108.3 . . ?
C35 C36 H42 109.5 . . ?
C35 C36 H51 109.5 . . ?
H42 C36 H51 109.5 . . ?
C35 C36 H50 109.5 . . ?
H42 C36 H50 109.5 . . ?
H51 C36 H50 109.5 . . ?
C31 C32 H22A 109.4 . . ?
C31 C32 H22B 109.5 . . ?
H22A C32 H22B 109.5 . . ?
C31 C32 H22C 109.5 . . ?
H22A C32 H22C 109.5 . . ?
H22B C32 H22C 109.5 . . ?
N3 C31 C32 117(2) . . ?
N3 C31 H23A 108.0 . . ?
C32 C31 H23A 108.1 . . ?
N3 C31 H23B 108.1 . . ?
C32 C31 H23B 108.0 . . ?
H23A C31 H23B 107.3 . . ?
C34 C33 N3 120(3) . . ?
C34 C33 H44 107.3 . . ?
N3 C33 H44 107.3 . . ?
C34 C33 H45 107.4 . . ?
N3 C33 H45 107.3 . . ?
H44 C33 H45 106.9 . . ?

loop_
_geom_bond_atom_site_label_1
_geom_bond_atom_site_label_2
_geom_bond_distance
_geom_bond_site_symmetry_2
_geom_bond_publ_flag
Bi1 I9 2.9345(12) . ?
Bi1 I1 2.9483(12) . ?
Bi1 I8 2.9768(12) . ?
Bi1 I6 3.2000(12) . ?
Bi1 I4 3.2536(12) . ?
Bi1 I2 3.2805(12) . ?
Bi2 I3 2.9346(14) . ?
Bi2 I5 2.9402(13) . ?
Bi2 I7 2.9472(13) . ?
Bi2 I4 3.2521(12) . ?
Bi2 I2 3.2884(12) . ?
Bi2 I6 3.2993(13) . ?
N1 C13 1.502(18) . ?
N1 C17 1.502(18) . ?
N1 C15 1.515(19) . ?
N1 C11 1.54(2) . ?
N2 C21 1.495(19) . ?
N2 C27 1.495(18) . ?
N2 C25 1.505(17) . ?
N2 C23 1.523(18) . ?
C34 C33 1.44(3) . ?
C34 H0A 0.9600 . ?
C34 H0B 0.9600 . ?
C34 H0C 0.9600 . ?
C12 C11 1.53(2) . ?
C12 H1 0.9600 . ?
C12 H3 0.9600 . ?
C12 H20 0.9600 . ?
C11 H19 0.9700 . ?
C11 H18 0.9700 . ?
C15 C16 1.46(3) . ?
C15 H7 0.9700 . ?
C15 H4 0.9700 . ?
C16 H5 0.9600 . ?
C16 H6 0.9600 . ?
C16 H2 0.9600 . ?
C17 C18 1.50(2) . ?
C17 H12 0.9700 . ?
C17 H11 0.9700 . ?
C18 H9 0.9600 . ?
C18 H8 0.9600 . ?
C18 H10 0.9600 . ?
C13 C14 1.51(2) . ?
C13 H17 0.9700 . ?
C13 H16 0.9700 . ?
C14 H14 0.9600 . ?
C14 H15 0.9600 . ?
C14 H13 0.9600 . ?
C26 C25 1.47(2) . ?
C26 H21 0.9600 . ?
C26 H24 0.9600 . ?
C26 H25 0.9600 . ?
C25 H26 0.9700 . ?
C25 H27 0.9700 . ?
C21 C22 1.56(2) . ?
C21 H31 0.9700 . ?
C21 H28 0.9700 . ?
C22 H22 0.9600 . ?
C22 H30 0.9600 . ?
C22 H29 0.9600 . ?
C28 C27 1.46(2) . ?
C28 H40 0.9600 . ?
C28 H23 0.9600 . ?
C28 H39 0.9600 . ?
C27 H38 0.9700 . ?
C27 H37 0.9700 . ?
C23 C24 1.50(2) . ?
C23 H36 0.9700 . ?
C23 H35 0.9700 . ?
C24 H33 0.9600 . ?
C24 H34 0.9600 . ?
C24 H32 0.9600 . ?
C38 C37 1.59(3) . ?
C38 H49 0.9600 . ?
C38 H48 0.9600 . ?
C38 H41 0.9600 . ?
C37 N3 1.46(3) . ?
C37 H47 0.9700 . ?
C37 H46 0.9700 . ?
N3 C31 1.45(3) . ?
N3 C35 1.48(3) . ?
N3 C33 1.49(3) . ?
C35 C36 1.73(4) . ?
C35 H53 0.9700 . ?
C35 H52 0.9700 . ?
C36 H42 0.9600 . ?
C36 H51 0.9600 . ?
C36 H50 0.9600 . ?
C32 C31 1.47(3) . ?
C32 H22A 0.9600 . ?
C32 H22B 0.9600 . ?
C32 H22C 0.9600 . ?
C31 H23A 0.9700 . ?
C31 H23B 0.9700 . ?
C33 H44 0.9700 . ?
C33 H45 0.9700 . ?

loop_
_geom_torsion_atom_site_label_1
_geom_torsion_atom_site_label_2
_geom_torsion_atom_site_label_3
_geom_torsion_atom_site_label_4
_geom_torsion
_geom_torsion_site_symmetry_1
_geom_torsion_site_symmetry_2
_geom_torsion_site_symmetry_3
_geom_torsion_site_symmetry_4
_geom_torsion_publ_flag
C13 N1 C11 C12 53.6(18) . . . . ?
C17 N1 C11 C12 175.8(15) . . . . ?
C15 N1 C11 C12 -64.5(18) . . . . ?
C13 N1 C15 C16 64.9(19) . . . . ?
C17 N1 C15 C16 -56(2) . . . . ?
C11 N1 C15 C16 -174.6(16) . . . . ?
C13 N1 C17 C18 -178.5(15) . . . . ?
C15 N1 C17 C18 -59.2(19) . . . . ?
C11 N1 C17 C18 58.6(18) . . . . ?
C17 N1 C13 C14 -62.4(18) . . . . ?
C15 N1 C13 C14 176.6(14) . . . . ?
C11 N1 C13 C14 58.7(18) . . . . ?
C21 N2 C25 C26 -172.2(16) . . . . ?
C27 N2 C25 C26 -54(2) . . . . ?
C23 N2 C25 C26 65.3(19) . . . . ?
C27 N2 C21 C22 -179.2(13) . . . . ?
C25 N2 C21 C22 -60.5(17) . . . . ?
C23 N2 C21 C22 61.3(17) . . . . ?
C21 N2 C27 C28 60(2) . . . . ?
C25 N2 C27 C28 -59(2) . . . . ?
C23 N2 C27 C28 -178.8(16) . . . . ?
C21 N2 C23 C24 57.1(17) . . . . ?
C27 N2 C23 C24 -61.5(17) . . . . ?
C25 N2 C23 C24 178.7(14) . . . . ?
C38 C37 N3 C31 179(3) . . . . ?
C38 C37 N3 C35 -53(4) . . . . ?
C38 C37 N3 C33 63(3) . . . . ?
C31 N3 C35 C36 59(2) . . . . ?
C37 N3 C35 C36 -69(3) . . . . ?
C33 N3 C35 C36 173(2) . . . . ?
C37 N3 C31 C32 -45(3) . . . . ?
C35 N3 C31 C32 -175(2) . . . . ?
C33 N3 C31 C32 72(3) . . . . ?
C31 N3 C33 C34 64(3) . . . . ?
C37 N3 C33 C34 -176(3) . . . . ?
C35 N3 C33 C34 -53(3) . . . . ?
